data_1556900
loop_
_publ_author_name
'Zhang, Zhihui'
'Tizzard, Graham J.'
'Williams, J. A. Gareth'
'Goldup, Stephen M.'

_publ_section_title
;
 Rotaxane PtII-complexes: mechanical bonding for chemically robust
 luminophores and stimuli responsive behaviour
;
_journal_issue 7
_journal_name_full 'Chemical Science'
_journal_page_first 1839
_journal_page_last 1847
_journal_paper_doi 10.1039/C9SC05507J
_journal_volume 11
_journal_year 2020
_chemical_formula_moiety 'C32 H49 Cl2 N3 O Pt S, C30 H30 N2 O5'
_chemical_formula_sum 'C62 H79 Cl2 N5 O6 Pt S'
_chemical_formula_weight 1288.35
_space_group_crystal_system monoclinic
_space_group_IT_number 15
_space_group_name_Hall '-I 2ya'
_space_group_name_H-M_alt 'I 1 2/a 1'
_atom_sites_solution_hydrogens geom
_audit_creation_date 2019-10-29
_audit_creation_method
;
Olex2 1.3-alpha
(compiled 2019.10.24 svn.r3677 for OlexSys, GUI svn.r5967)
;
_audit_update_record
;
2019-11-01 deposited with the CCDC.	2020-01-02 downloaded from the CCDC.
;
_cell_angle_alpha 90
_cell_angle_beta 106.494(2)
_cell_angle_gamma 90
_cell_formula_units_Z 8
_cell_length_a 26.7934(5)
_cell_length_b 12.4321(3)
_cell_length_c 39.1414(7)
_cell_measurement_reflns_used 13983
_cell_measurement_temperature 100(2)
_cell_measurement_theta_max 68.3260
_cell_measurement_theta_min 3.8050
_cell_volume 12501.4(5)
_computing_cell_refinement 'CrysAlisPro 1.171.40.57a (Rigaku OD, 2019)'
_computing_data_collection 'CrysAlisPro 1.171.40.57a (Rigaku OD, 2019)'
_computing_data_reduction 'CrysAlisPro 1.171.40.57a (Rigaku OD, 2019)'
_computing_molecular_graphics 'Olex2 1.3-alpha (Dolomanov et al., 2009)'
_computing_publication_material 'Olex2 1.3-alpha (Dolomanov et al., 2009)'
_computing_structure_refinement 'ShelXL 2018/3 (Sheldrick, 2015)'
_computing_structure_solution 'ShelXT (Sheldrick, 2015)'
_diffrn_ambient_temperature 100(2)
_diffrn_detector 'hybrid pixel detector'
_diffrn_detector_area_resol_mean 10
_diffrn_detector_dtime 0.000
_diffrn_detector_type 'Rigaku, HyPix 6000'
_diffrn_measured_fraction_theta_full 0.901
_diffrn_measured_fraction_theta_max 0.897
_diffrn_measurement_details
;
List of Runs (angles in degrees, time in seconds):

  # Type    Start    End  Width  t~exp~   \w     \q     \k     \f   Frames
#--------------------------------------------------------------------------
  1  \w    -77.00  69.00   1.00   10.00    --  -17.00  15.00-150.00  146
  2  \w     52.00  59.00   1.00   10.00    --  -17.00  52.00-180.00    7
  3  \w   -179.00   0.00   1.00   10.00    --  -90.00  60.00   0.00  179
  4  \w   -179.00 -99.00   1.00   10.00    --  -90.00  45.00 120.00   80
  5  \w    -98.00 -47.00   1.00   10.00    --  -90.00  60.00-120.00   51
  6  \w   -159.00 -98.00   1.00   10.00    --  -90.00  30.00 120.00   61
  7  \w   -147.00 -82.00   1.00   10.00    --  -90.00  37.00 -60.00   65
  8  \w   -173.00-113.00   1.00   10.00    --  -90.00  45.00 -30.00   60
;
_diffrn_measurement_device 'four-circle diffractometer'
_diffrn_measurement_device_details 'Rigaku, AFC11 quarter \c goniometer'
_diffrn_measurement_device_type
'Rigaku 007HF equipped with Varimax confocal mirrors and an AFC11 goniometer and HyPix 6000 detector'
_diffrn_measurement_method 'profile data from \w-scans'
_diffrn_measurement_specimen_support 'MiTeGen MicroLoop'
_diffrn_orient_matrix_type 'CrysAlisPro convention (1999,Acta A55,543-557)'
_diffrn_orient_matrix_UB_11 -0.0410768000
_diffrn_orient_matrix_UB_12 0.0280344000
_diffrn_orient_matrix_UB_13 -0.0352202000
_diffrn_orient_matrix_UB_21 -0.0152707000
_diffrn_orient_matrix_UB_22 -0.1195949000
_diffrn_orient_matrix_UB_23 -0.0054166000
_diffrn_orient_matrix_UB_31 -0.0408834000
_diffrn_orient_matrix_UB_32 0.0165394000
_diffrn_orient_matrix_UB_33 0.0203786000
_diffrn_radiation_collimation 'Varimax focusing mirrors'
_diffrn_radiation_monochromator graphite
_diffrn_radiation_probe x-ray
_diffrn_radiation_type 'Cu K\a'
_diffrn_radiation_wavelength 1.54178
_diffrn_radiation_xray_symbol K-L~3~
_diffrn_reflns_av_R_equivalents 0.0437
_diffrn_reflns_av_unetI/netI 0.0348
_diffrn_reflns_Laue_measured_fraction_full 0.901
_diffrn_reflns_Laue_measured_fraction_max 0.897
_diffrn_reflns_limit_h_max 23
_diffrn_reflns_limit_h_min -31
_diffrn_reflns_limit_k_max 14
_diffrn_reflns_limit_k_min -13
_diffrn_reflns_limit_l_max 41
_diffrn_reflns_limit_l_min -46
_diffrn_reflns_number 24565
_diffrn_reflns_point_group_measured_fraction_full 0.901
_diffrn_reflns_point_group_measured_fraction_max 0.897
_diffrn_reflns_theta_full 67.679
_diffrn_reflns_theta_max 68.242
_diffrn_reflns_theta_min 3.441
_diffrn_source 'Rotating anode'
_diffrn_source_current 30.0
_diffrn_source_power 1.2
_diffrn_source_target Cu
_diffrn_source_type 'Rigaku 007 HF'
_diffrn_source_voltage 40.0
_exptl_absorpt_coefficient_mu 5.706
_exptl_absorpt_correction_T_max 1.00000
_exptl_absorpt_correction_T_min 0.73962
_exptl_absorpt_correction_type multi-scan
_exptl_absorpt_process_details
;
CrysAlisPro 1.171.40.57a (Rigaku Oxford Diffraction, 2019)
Empirical absorption correction using spherical harmonics,
 implemented in SCALE3 ABSPACK scaling algorithm.
;
_exptl_crystal_colour yellow
_exptl_crystal_colour_primary yellow
_exptl_crystal_density_diffrn 1.369
_exptl_crystal_description block
_exptl_crystal_F_000 5296
_exptl_crystal_size_max 0.1
_exptl_crystal_size_mid 0.08
_exptl_crystal_size_min 0.07
_refine_diff_density_max 1.122
_refine_diff_density_min -0.754
_refine_diff_density_rms 0.089
_refine_ls_extinction_method none
_refine_ls_goodness_of_fit_ref 1.040
_refine_ls_hydrogen_treatment constr
_refine_ls_matrix_type full
_refine_ls_number_parameters 776
_refine_ls_number_reflns 10265
_refine_ls_number_restraints 161
_refine_ls_restrained_S_all 1.044
_refine_ls_R_factor_all 0.0398
_refine_ls_R_factor_gt 0.0371
_refine_ls_shift/su_max 0.003
_refine_ls_shift/su_mean 0.000
_refine_ls_structure_factor_coef Fsqd
_refine_ls_weighting_details 'w=1/[\s^2^(Fo^2^)+(0.0694P)^2^+3.9850P] where P=(Fo^2^+2Fc^2^)/3'
_refine_ls_weighting_scheme calc
_refine_ls_wR_factor_gt 0.0997
_refine_ls_wR_factor_ref 0.1021
_reflns_Friedel_coverage 0.000
_reflns_number_gt 9484
_reflns_number_total 10265
_reflns_threshold_expression 'I > 2\s(I)'
_cod_data_source_file c9sc05507j2.cif
_cod_data_source_block 2016jlzz1072dgty
_cod_depositor_comments
;Adding full bibliography for 1556900--1556906.cif.

 Adding full bibliography for 1556900--1556906.cif.
;
_cod_database_code 1556900
_shelx_shelxl_version_number 2018/3
_chemical_oxdiff_formula 'C60 H60 Cl S N10 Pt'
_shelx_space_group_comment
;
The symmetry employed for this shelxl refinement is uniquely defined
by the following loop, which should always be used as a source of
symmetry information in preference to the above space-group names.
They are only intended as comments.
;
_shelx_estimated_absorpt_t_max 0.691
_shelx_estimated_absorpt_t_min 0.599
_reflns_odcompleteness_completeness 89.36
_reflns_odcompleteness_iscentric 1
_reflns_odcompleteness_theta 68.13
_olex2_refinement_description
;
1. Fixed Uiso
 At 1.2 times of:
  All C(H) groups, All C(H,H) groups, All C(H,H,H,H) groups
 At 1.5 times of:
  All C(H,H,H) groups
2. Restrained distances
 C53-C55A \\sim C53-C55B \\sim C53-C54A \\sim C53-C56B \\sim C53-C56A \\sim
C53-C54B
 with sigma of 0.02
 C54A-C55A \\sim C54A-C56A \\sim C55A-C56A \\sim C54B-C55B \\sim C54B-C56B
\\sim C55B-C56B
 with sigma of 0.04
 O1A-C20 \\sim O1B-C20 \\sim O2A-C25 \\sim O2B-C25 \\sim O2A-C24A \\sim
O2B-C24B \\sim O1A-C23A \\sim O1B-
 C23B
 with sigma of 0.02
 C23A-C24A \\sim C23B-C24B
 with sigma of 0.02
 O1A-C24A \\sim O1B-C24B \\sim O2A-C23A \\sim O2B-C23B
 with sigma of 0.04
 C20-C23A \\sim C20-C23B \\sim C25-C24A \\sim C25-C24B
 with sigma of 0.04
3. Rigid body (RIGU) restrains
 C20, C25, O1A, O2A, C23A, C24A, O1B, O2B, C23B, C24B
 with sigma for 1-2 distances of 0.004 and sigma for 1-3 distances of 0.004
 C56B, C55A, C55B, C56A, C54B, C54A, C53
 with sigma for 1-2 distances of 0.004 and sigma for 1-3 distances of 0.004
4. Others
 Sof(C54B)=Sof(H54D)=Sof(H54E)=Sof(H54F)=Sof(C55B)=Sof(H55D)=Sof(H55E)=
 Sof(H55F)=Sof(C56B)=Sof(H56D)=Sof(H56E)=Sof(H56F)=1-FVAR(1)
 Sof(C54A)=Sof(H54A)=Sof(H54B)=Sof(H54C)=Sof(C55A)=Sof(H55A)=Sof(H55B)=
 Sof(H55C)=Sof(C56A)=Sof(H56A)=Sof(H56B)=Sof(H56C)=FVAR(1)
 Sof(H25C)=Sof(H25D)=Sof(O1B)=Sof(O2B)=Sof(C23B)=Sof(H23C)=Sof(H23D)=Sof(C24B)=
 Sof(H24C)=Sof(H24D)=1-FVAR(2)
 Sof(H25A)=Sof(H25B)=Sof(O1A)=Sof(O2A)=Sof(C23A)=Sof(H23A)=Sof(H23B)=Sof(C24A)=
 Sof(H24A)=Sof(H24B)=FVAR(2)
5.a Secondary CH2 refined with riding coordinates:
 C25(H25A,H25B), C25(H25C,H25D), C26(H26A,H26B), C27(H27A,H27B), C28(H28A,
 H28B), C29(H29A,H29B), C30(H30A,H30B), C23A(H23A,H23B), C24A(H24A,H24B),
 C23B(H23C,H23D), C24B(H24C,H24D)
5.b Aromatic/amide H refined with riding coordinates:
 C32(H32), C34(H34), C36(H36), C45(H45), C48(H48), C50(H50), C52(H52), C2(H2),
 C3(H3), C5(H5), C6(H6), C8(H8), C9(H9), C10(H10), C13(H13), C14(H14), C15(H15),
  C18(H18), C19(H19), C21(H21), C22(H22)
5.c Idealised Me refined as rotating group:
 C38(H38A,H38B,H38C), C39(H39A,H39B,H39C), C40(H40A,H40B,H40C), C42(H42A,H42B,
 H42C), C43(H43A,H43B,H43C), C44(H44A,H44B,H44C), C58(H58A,H58B,H58C), C59(H59A,
 H59B,H59C), C60(H60A,H60B,H60C), C61(H61A,H61B,H61C), C62(H62A,H62B,H62C),
 C54A(H54A,H54B,H54C), C55A(H55A,H55B,H55C), C56A(H56A,H56B,H56C), C54B(H54D,
 H54E,H54F), C55B(H55D,H55E,H55F), C56B(H56D,H56E,H56F)
;
_olex2_diffrn_ambient_temperature_device 'Oxford Cryosystems'
_olex2_submission_special_instructions 'No special instructions were received'
_oxdiff_exptl_absorpt_empirical_details
;
Empirical correction (ABSPACK) includes:
- Absorption correction using spherical harmonics
- Frame scaling
;
_oxdiff_exptl_absorpt_empirical_full_max 3.818
_oxdiff_exptl_absorpt_empirical_full_min 0.233

loop_
_space_group_symop_operation_xyz
'x, y, z'
'-x+1/2, y, -z'
'x+1/2, y+1/2, z+1/2'
'-x+1, y+1/2, -z+1/2'
'-x, -y, -z'
'x-1/2, -y, z'
'-x+1/2, -y+1/2, -z+1/2'
'x, -y+1/2, z+1/2'

loop_
_atom_site_label
_atom_site_type_symbol
_atom_site_fract_x
_atom_site_fract_y
_atom_site_fract_z
_atom_site_U_iso_or_equiv
_atom_site_adp_type
_atom_site_occupancy
_atom_site_site_symmetry_order
_atom_site_calc_flag
_atom_site_refinement_flags_posn
_atom_site_refinement_flags_adp
_atom_site_refinement_flags_occupancy
_atom_site_disorder_assembly
_atom_site_disorder_group
Pt1 Pt 0.23549(2) 0.63439(2) 0.68315(2) 0.03114(7) Uani 1 1 d . . . . .
Cl1 Cl 0.22399(3) 0.81614(7) 0.68945(2) 0.04016(19) Uani 1 1 d . . . . .
Cl2 Cl 0.24598(3) 0.45382(7) 0.67236(2) 0.03967(19) Uani 1 1 d . . . . .
S1 S 0.31854(4) 0.64031(6) 0.71494(2) 0.03326(19) Uani 1 1 d . . . . .
O6 O 0.35596(11) 0.6292(2) 0.69420(7) 0.0468(7) Uani 1 1 d . . . . .
N3 N 0.10264(10) 0.6872(2) 0.60519(6) 0.0328(6) Uani 1 1 d . . . . .
N4 N 0.15400(11) 0.6760(3) 0.61925(7) 0.0361(6) Uani 1 1 d . . . . .
N5 N 0.15951(13) 0.6343(2) 0.65132(8) 0.0354(7) Uani 1 1 d . . . . .
C31 C 0.08183(13) 0.7254(3) 0.56901(8) 0.0338(7) Uani 1 1 d . . . . .
C32 C 0.11222(13) 0.7200(3) 0.54601(8) 0.0348(7) Uani 1 1 d . . . . .
H32 H 0.147384 0.696809 0.554282 0.042 Uiso 1 1 calc R U . . .
C33 C 0.09088(13) 0.7491(3) 0.51045(8) 0.0360(7) Uani 1 1 d . . . . .
C34 C 0.03861(13) 0.7815(3) 0.49968(8) 0.0360(7) Uani 1 1 d . . . . .
H34 H 0.023576 0.800694 0.475437 0.043 Uiso 1 1 calc R U . . .
C35 C 0.00772(13) 0.7868(3) 0.52282(8) 0.0351(7) Uani 1 1 d . . . . .
C36 C 0.03048(13) 0.7598(3) 0.55841(8) 0.0361(7) Uani 1 1 d . . . . .
H36 H 0.011041 0.764902 0.575220 0.043 Uiso 1 1 calc R U . . .
C37 C 0.12450(13) 0.7405(3) 0.48469(9) 0.0378(8) Uani 1 1 d . . . . .
C38 C 0.17584(16) 0.8024(4) 0.49940(10) 0.0565(11) Uani 1 1 d . . . . .
H38A H 0.168288 0.878550 0.502110 0.085 Uiso 1 1 calc R U . . .
H38B H 0.197052 0.795466 0.482825 0.085 Uiso 1 1 calc R U . . .
H38C H 0.194901 0.772654 0.522620 0.085 Uiso 1 1 calc R U . . .
C39 C 0.13672(18) 0.6212(3) 0.48023(11) 0.0518(10) Uani 1 1 d . . . . .
H39A H 0.151483 0.588622 0.503739 0.078 Uiso 1 1 calc R U . . .
H39B H 0.161834 0.615529 0.466349 0.078 Uiso 1 1 calc R U . . .
H39C H 0.104611 0.583400 0.467751 0.078 Uiso 1 1 calc R U . . .
C40 C 0.09692(14) 0.7861(3) 0.44780(9) 0.0422(8) Uani 1 1 d . . . . .
H40A H 0.064777 0.745736 0.437409 0.063 Uiso 1 1 calc R U . . .
H40B H 0.119834 0.779783 0.432334 0.063 Uiso 1 1 calc R U . . .
H40C H 0.088512 0.862039 0.450046 0.063 Uiso 1 1 calc R U . . .
C41 C -0.04978(13) 0.8209(3) 0.51118(8) 0.0362(7) Uani 1 1 d . . . . .
C42 C -0.08349(14) 0.7318(3) 0.52051(9) 0.0432(8) Uani 1 1 d . . . . .
H42A H -0.079632 0.665578 0.507926 0.065 Uiso 1 1 calc R U . . .
H42B H -0.120063 0.754230 0.513281 0.065 Uiso 1 1 calc R U . . .
H42C H -0.072267 0.718859 0.546261 0.065 Uiso 1 1 calc R U . . .
C43 C -0.05629(15) 0.9244(3) 0.53088(10) 0.0463(9) Uani 1 1 d . . . . .
H43A H -0.045246 0.911326 0.556629 0.069 Uiso 1 1 calc R U . . .
H43B H -0.092923 0.946391 0.523523 0.069 Uiso 1 1 calc R U . . .
H43C H -0.034867 0.981555 0.525065 0.069 Uiso 1 1 calc R U . . .
C44 C -0.06965(15) 0.8428(3) 0.47082(9) 0.0427(8) Uani 1 1 d . . . . .
H44A H -0.049783 0.902156 0.464602 0.064 Uiso 1 1 calc R U . . .
H44B H -0.106610 0.862147 0.464465 0.064 Uiso 1 1 calc R U . . .
H44C H -0.065194 0.778035 0.457716 0.064 Uiso 1 1 calc R U . . .
C45 C 0.07590(13) 0.6541(3) 0.62784(8) 0.0328(7) Uani 1 1 d . . . . .
H45 H 0.039212 0.654759 0.623730 0.039 Uiso 1 1 calc R U . . .
C46 C 0.11231(14) 0.6195(3) 0.65778(9) 0.0327(7) Uani 1 1 d . . . . .
C47 C 0.10419(13) 0.5739(3) 0.69065(8) 0.0325(7) Uani 1 1 d . . . . .
C48 C 0.06268(13) 0.6096(3) 0.70257(8) 0.0322(7) Uani 1 1 d . . . . .
H48 H 0.039104 0.661090 0.688918 0.039 Uiso 1 1 calc R U . . .
C49 C 0.05524(12) 0.5709(3) 0.73428(8) 0.0333(7) Uani 1 1 d . . . . .
C50 C 0.08932(13) 0.4911(3) 0.75275(9) 0.0377(8) Uani 1 1 d . . . . .
H50 H 0.084575 0.463559 0.774248 0.045 Uiso 1 1 calc R U . . .
C51 C 0.12993(13) 0.4507(3) 0.74080(9) 0.0372(7) Uani 1 1 d . . . . .
C52 C 0.13729(13) 0.4941(3) 0.70941(8) 0.0342(7) Uani 1 1 d . . . . .
H52 H 0.165047 0.468790 0.700933 0.041 Uiso 1 1 calc R U . . .
C53 C 0.01336(15) 0.6151(3) 0.75014(9) 0.0371(8) Uani 1 1 d D . . . .
C57 C 0.16630(16) 0.3605(3) 0.75977(12) 0.0449(10) Uani 1 1 d . . . . .
C58 C 0.15610(19) 0.2598(4) 0.73582(14) 0.0649(13) Uani 1 1 d . . . . .
H58A H 0.119448 0.238935 0.730729 0.097 Uiso 1 1 calc R U . . .
H58B H 0.178242 0.200698 0.748072 0.097 Uiso 1 1 calc R U . . .
H58C H 0.164128 0.275789 0.713438 0.097 Uiso 1 1 calc R U . . .
C59 C 0.15819(18) 0.3308(4) 0.79611(12) 0.0599(11) Uani 1 1 d . . . . .
H59A H 0.163554 0.394765 0.811362 0.090 Uiso 1 1 calc R U . . .
H59B H 0.183180 0.274983 0.807542 0.090 Uiso 1 1 calc R U . . .
H59C H 0.122688 0.303907 0.792493 0.090 Uiso 1 1 calc R U . . .
C60 C 0.22280(16) 0.3957(4) 0.76662(12) 0.0586(11) Uani 1 1 d . . . . .
H60A H 0.230203 0.408318 0.743828 0.088 Uiso 1 1 calc R U . . .
H60B H 0.245876 0.339147 0.779786 0.088 Uiso 1 1 calc R U . . .
H60C H 0.228646 0.462136 0.780653 0.088 Uiso 1 1 calc R U . . .
C61 C 0.33436(14) 0.7577(3) 0.74125(9) 0.0417(8) Uani 1 1 d . . . . .
H61A H 0.329906 0.820902 0.725699 0.063 Uiso 1 1 calc R U . . .
H61B H 0.370598 0.753581 0.755993 0.063 Uiso 1 1 calc R U . . .
H61C H 0.311335 0.763792 0.756645 0.063 Uiso 1 1 calc R U . . .
C62 C 0.33190(14) 0.5399(3) 0.74844(9) 0.0410(8) Uani 1 1 d . . . . .
H62A H 0.309102 0.550133 0.763817 0.061 Uiso 1 1 calc R U . . .
H62B H 0.368327 0.545393 0.762745 0.061 Uiso 1 1 calc R U . . .
H62C H 0.325664 0.468745 0.737282 0.061 Uiso 1 1 calc R U . . .
C54A C -0.02402(19) 0.5251(4) 0.75289(14) 0.0524(13) Uani 0.850(7) 1 d D . P A 1
H54A H -0.040865 0.496521 0.729075 0.079 Uiso 0.850(7) 1 calc R U P A 1
H54B H -0.050557 0.553565 0.763287 0.079 Uiso 0.850(7) 1 calc R U P A 1
H54C H -0.004651 0.467530 0.768080 0.079 Uiso 0.850(7) 1 calc R U P A 1
C55A C 0.03999(19) 0.6584(5) 0.78782(12) 0.0484(13) Uani 0.850(7) 1 d D . P A 1
H55A H 0.058790 0.599868 0.802829 0.073 Uiso 0.850(7) 1 calc R U P A 1
H55B H 0.013575 0.687427 0.798223 0.073 Uiso 0.850(7) 1 calc R U P A 1
H55C H 0.064534 0.715480 0.786366 0.073 Uiso 0.850(7) 1 calc R U P A 1
C56A C -0.0174(2) 0.7068(4) 0.72771(14) 0.0554(15) Uani 0.850(7) 1 d D . P A 1
H56A H 0.006853 0.760790 0.723498 0.083 Uiso 0.850(7) 1 calc R U P A 1
H56B H -0.040097 0.739941 0.740415 0.083 Uiso 0.850(7) 1 calc R U P A 1
H56C H -0.038557 0.678294 0.704836 0.083 Uiso 0.850(7) 1 calc R U P A 1
C54B C -0.0406(7) 0.577(2) 0.7271(6) 0.051(7) Uani 0.150(7) 1 d D . P A 2
H54D H -0.050375 0.616688 0.704651 0.076 Uiso 0.150(7) 1 calc R U P A 2
H54E H -0.066519 0.589048 0.740014 0.076 Uiso 0.150(7) 1 calc R U P A 2
H54F H -0.039049 0.499600 0.722127 0.076 Uiso 0.150(7) 1 calc R U P A 2
C55B C 0.0123(9) 0.7397(11) 0.7489(7) 0.041(6) Uani 0.150(7) 1 d D . P A 2
H55D H 0.042799 0.768067 0.766873 0.062 Uiso 0.150(7) 1 calc R U P A 2
H55E H -0.019468 0.765697 0.753908 0.062 Uiso 0.150(7) 1 calc R U P A 2
H55F H 0.012829 0.764092 0.725228 0.062 Uiso 0.150(7) 1 calc R U P A 2
C56B C 0.0164(12) 0.581(2) 0.7887(4) 0.062(9) Uani 0.150(7) 1 d D . P A 2
H56D H 0.050793 0.599398 0.804557 0.092 Uiso 0.150(7) 1 calc R U P A 2
H56E H 0.011010 0.503085 0.789475 0.092 Uiso 0.150(7) 1 calc R U P A 2
H56F H -0.010518 0.618581 0.796529 0.092 Uiso 0.150(7) 1 calc R U P A 2
O3 O 0.28885(11) 0.7785(2) 0.58416(6) 0.0504(7) Uani 1 1 d . . . . .
O4 O 0.24440(10) 0.5686(2) 0.56093(7) 0.0493(7) Uani 1 1 d . . . . .
O5 O 0.14981(9) 0.4392(2) 0.55146(6) 0.0395(6) Uani 1 1 d . . . . .
N1 N -0.03378(11) 0.5520(2) 0.61091(7) 0.0361(6) Uani 1 1 d . . . . .
N2 N -0.04286(11) 0.7623(2) 0.63070(7) 0.0377(7) Uani 1 1 d . . . . .
C1 C 0.11056(13) 0.4292(3) 0.56722(8) 0.0373(8) Uani 1 1 d . . . . .
C2 C 0.11526(15) 0.3804(3) 0.60004(9) 0.0373(8) Uani 1 1 d . . . . .
H2 H 0.146985 0.346884 0.612713 0.045 Uiso 1 1 calc R U . . .
C3 C 0.07298(15) 0.3813(3) 0.61405(9) 0.0372(8) Uani 1 1 d . . . . .
H3 H 0.075950 0.346902 0.636215 0.045 Uiso 1 1 calc R U . . .
C4 C 0.02652(14) 0.4314(3) 0.59629(8) 0.0360(7) Uani 1 1 d . . . . .
C5 C 0.02194(13) 0.4765(3) 0.56260(8) 0.0366(8) Uani 1 1 d . . . . .
H5 H -0.009893 0.509161 0.549678 0.044 Uiso 1 1 calc R U . . .
C6 C 0.06316(13) 0.4739(3) 0.54817(8) 0.0359(7) Uani 1 1 d . . . . .
H6 H 0.059260 0.502653 0.525077 0.043 Uiso 1 1 calc R U . . .
C7 C -0.01526(14) 0.4508(3) 0.61367(8) 0.0363(8) Uani 1 1 d . . . . .
C8 C -0.03277(16) 0.3726(3) 0.63303(10) 0.0415(9) Uani 1 1 d . . . . .
H8 H -0.018217 0.302313 0.635502 0.050 Uiso 1 1 calc R U . . .
C9 C -0.07154(15) 0.3982(3) 0.64862(10) 0.0445(8) Uani 1 1 d . . . . .
H9 H -0.084854 0.345054 0.661133 0.053 Uiso 1 1 calc R U . . .
C10 C -0.09083(14) 0.5030(3) 0.64571(9) 0.0434(9) Uani 1 1 d . . . . .
H10 H -0.117530 0.522882 0.656080 0.052 Uiso 1 1 calc R U . . .
C11 C -0.06972(14) 0.5778(3) 0.62711(8) 0.0375(8) Uani 1 1 d . . . . .
C12 C -0.08338(14) 0.6945(3) 0.62621(8) 0.0400(8) Uani 1 1 d . . . . .
C13 C -0.13435(15) 0.7313(3) 0.62122(9) 0.0439(9) Uani 1 1 d . . . . .
H13 H -0.162351 0.681983 0.618159 0.053 Uiso 1 1 calc R U . . .
C14 C -0.14303(16) 0.8409(3) 0.62084(10) 0.0468(9) Uani 1 1 d . . . . .
H14 H -0.177302 0.867939 0.617219 0.056 Uiso 1 1 calc R U . . .
C15 C -0.10129(15) 0.9112(3) 0.62578(9) 0.0465(9) Uani 1 1 d . . . . .
H15 H -0.106542 0.986736 0.625916 0.056 Uiso 1 1 calc R U . . .
C16 C -0.05142(16) 0.8690(3) 0.63054(9) 0.0404(9) Uani 1 1 d . . . . .
C17 C -0.00479(14) 0.9387(3) 0.63502(8) 0.0388(8) Uani 1 1 d . . . . .
C18 C -0.00812(15) 1.0421(3) 0.62040(9) 0.0412(8) Uani 1 1 d . . . . .
H18 H -0.041345 1.073075 0.609850 0.049 Uiso 1 1 calc R U . . .
C19 C 0.03621(16) 1.0997(3) 0.62109(10) 0.0461(9) Uani 1 1 d . . . . .
H19 H 0.033268 1.169251 0.610657 0.055 Uiso 1 1 calc R U . . .
C20 C 0.08508(16) 1.0564(3) 0.63696(10) 0.0492(9) Uani 1 1 d D . . . .
C21 C 0.08963(15) 0.9560(3) 0.65298(9) 0.0457(9) Uani 1 1 d . . . . .
H21 H 0.122944 0.927155 0.664636 0.055 Uiso 1 1 calc R U . . .
C22 C 0.04481(15) 0.8983(3) 0.65175(9) 0.0418(8) Uani 1 1 d . . . . .
H22 H 0.047933 0.829306 0.662590 0.050 Uiso 1 1 calc R U . . .
C25 C 0.23513(18) 0.9227(4) 0.59657(11) 0.0625(12) Uani 1 1 d D . . . .
H25A H 0.212420 0.912113 0.571997 0.075 Uiso 0.506(16) 1 calc R U P B 1
H25B H 0.220956 0.878332 0.612654 0.075 Uiso 0.506(16) 1 calc R U P B 1
H25C H 0.214848 0.938655 0.571729 0.075 Uiso 0.494(16) 1 calc R U P B 2
H25D H 0.215880 0.869826 0.606916 0.075 Uiso 0.494(16) 1 calc R U P B 2
C26 C 0.28910(17) 0.8830(4) 0.59850(12) 0.0537(11) Uani 1 1 d . . . . .
H26A H 0.305457 0.933411 0.585305 0.064 Uiso 1 1 calc R U . . .
H26B H 0.310484 0.882608 0.623699 0.064 Uiso 1 1 calc R U . . .
C27 C 0.27975(16) 0.6957(4) 0.60713(10) 0.0535(11) Uani 1 1 d . . . . .
H27A H 0.244331 0.704003 0.609855 0.064 Uiso 1 1 calc R U . . .
H27B H 0.305039 0.703170 0.630986 0.064 Uiso 1 1 calc R U . . .
C28 C 0.28488(16) 0.5882(4) 0.59280(10) 0.0534(10) Uani 1 1 d . . . . .
H28A H 0.319012 0.582423 0.587842 0.064 Uiso 1 1 calc R U . . .
H28B H 0.283584 0.533063 0.610771 0.064 Uiso 1 1 calc R U . . .
C29 C 0.23812(15) 0.4568(3) 0.55246(10) 0.0507(10) Uani 1 1 d . . . . .
H29A H 0.272449 0.420833 0.560354 0.061 Uiso 1 1 calc R U . . .
H29B H 0.224665 0.448228 0.526297 0.061 Uiso 1 1 calc R U . . .
C30 C 0.20084(14) 0.4026(3) 0.57014(10) 0.0448(8) Uani 1 1 d . . . . .
H30A H 0.203078 0.323397 0.568455 0.054 Uiso 1 1 calc R U . . .
H30B H 0.209448 0.422922 0.595612 0.054 Uiso 1 1 calc R U . . .
O1A O 0.1283(3) 1.1306(8) 0.6420(3) 0.047(2) Uani 0.506(16) 1 d D . P B 1
O2A O 0.2331(5) 1.0335(8) 0.6061(4) 0.083(4) Uani 0.506(16) 1 d D . P B 1
C23A C 0.1786(3) 1.0883(10) 0.6425(2) 0.039(2) Uani 0.506(16) 1 d D . P B 1
H23A H 0.186610 1.024855 0.658394 0.047 Uiso 0.506(16) 1 calc R U P B 1
H23B H 0.205639 1.143467 0.652079 0.047 Uiso 0.506(16) 1 calc R U P B 1
C24A C 0.1799(5) 1.0571(11) 0.6065(2) 0.065(3) Uani 0.506(16) 1 d D . P B 1
H24A H 0.157787 0.992816 0.598661 0.078 Uiso 0.506(16) 1 calc R U P B 1
H24B H 0.165626 1.116289 0.589585 0.078 Uiso 0.506(16) 1 calc R U P B 1
O1B O 0.1255(3) 1.1063(9) 0.6292(3) 0.050(2) Uani 0.494(16) 1 d D . P B 2
O2B O 0.2465(4) 1.0188(8) 0.6177(2) 0.070(3) Uani 0.494(16) 1 d D . P B 2
C23B C 0.1715(4) 1.0416(10) 0.6351(3) 0.048(3) Uani 0.494(16) 1 d D . P B 2
H23C H 0.162429 0.967785 0.625954 0.057 Uiso 0.494(16) 1 calc R U P B 2
H23D H 0.189863 1.037234 0.660912 0.057 Uiso 0.494(16) 1 calc R U P B 2
C24B C 0.2047(4) 1.0945(8) 0.6159(3) 0.050(3) Uani 0.494(16) 1 d D . P B 2
H24C H 0.184819 1.108634 0.590785 0.060 Uiso 0.494(16) 1 calc R U P B 2
H24D H 0.218482 1.163416 0.627365 0.060 Uiso 0.494(16) 1 calc R U P B 2

loop_
_atom_site_aniso_label
_atom_site_aniso_U_11
_atom_site_aniso_U_22
_atom_site_aniso_U_33
_atom_site_aniso_U_23
_atom_site_aniso_U_13
_atom_site_aniso_U_12
Pt1 0.03369(11) 0.03309(12) 0.02828(10) -0.00095(4) 0.01147(7) -0.00038(5)
Cl1 0.0479(5) 0.0342(5) 0.0405(4) 0.0008(3) 0.0159(3) 0.0034(3)
Cl2 0.0415(4) 0.0358(5) 0.0421(4) -0.0072(3) 0.0126(3) 0.0001(3)
S1 0.0329(4) 0.0368(5) 0.0317(4) -0.0023(3) 0.0117(3) -0.0023(3)
O6 0.0438(16) 0.061(2) 0.0413(14) -0.0033(10) 0.0208(12) -0.0004(11)
N3 0.0324(14) 0.0376(18) 0.0267(12) -0.0003(11) 0.0055(11) -0.0015(11)
N4 0.0396(16) 0.0372(18) 0.0339(14) 0.0007(12) 0.0145(12) -0.0020(13)
N5 0.0438(18) 0.0341(19) 0.0310(15) -0.0007(10) 0.0149(13) -0.0007(11)
C31 0.0418(18) 0.033(2) 0.0267(15) -0.0020(12) 0.0094(13) -0.0035(14)
C32 0.0354(18) 0.036(2) 0.0325(16) -0.0009(13) 0.0088(13) -0.0029(14)
C33 0.0397(18) 0.037(2) 0.0320(16) -0.0036(13) 0.0111(14) -0.0049(14)
C34 0.0441(19) 0.035(2) 0.0270(15) -0.0008(13) 0.0074(13) -0.0017(14)
C35 0.0399(18) 0.034(2) 0.0296(15) -0.0058(13) 0.0072(13) -0.0017(14)
C36 0.0415(19) 0.038(2) 0.0305(15) -0.0029(13) 0.0131(14) -0.0014(14)
C37 0.0390(19) 0.044(2) 0.0333(16) 0.0015(14) 0.0140(14) 0.0002(15)
C38 0.050(2) 0.082(3) 0.0384(19) -0.0006(19) 0.0145(17) -0.016(2)
C39 0.065(3) 0.049(3) 0.049(2) 0.0078(17) 0.029(2) 0.0128(19)
C40 0.050(2) 0.047(2) 0.0329(17) 0.0011(14) 0.0167(15) 0.0018(16)
C41 0.0391(18) 0.036(2) 0.0327(16) -0.0033(14) 0.0084(14) 0.0012(15)
C42 0.041(2) 0.049(3) 0.0390(18) -0.0010(15) 0.0108(15) -0.0008(16)
C43 0.048(2) 0.044(3) 0.0460(19) -0.0046(16) 0.0118(16) 0.0060(17)
C44 0.041(2) 0.051(2) 0.0334(18) -0.0002(15) 0.0072(15) 0.0002(16)
C45 0.0331(18) 0.035(2) 0.0289(15) -0.0024(13) 0.0071(13) -0.0038(13)
C46 0.0396(19) 0.031(2) 0.0275(16) -0.0038(12) 0.0101(14) -0.0023(13)
C47 0.0388(18) 0.0286(19) 0.0306(15) -0.0037(12) 0.0106(13) -0.0041(13)
C48 0.0370(18) 0.0272(18) 0.0301(15) -0.0022(12) 0.0059(13) -0.0029(13)
C49 0.0348(17) 0.032(2) 0.0347(16) -0.0021(13) 0.0119(13) -0.0022(13)
C50 0.0398(19) 0.037(2) 0.0385(17) 0.0043(14) 0.0143(14) -0.0025(14)
C51 0.0387(19) 0.036(2) 0.0383(17) 0.0036(14) 0.0133(14) 0.0021(14)
C52 0.0357(17) 0.032(2) 0.0369(16) -0.0006(13) 0.0134(14) 0.0008(13)
C53 0.0389(19) 0.039(2) 0.0342(18) -0.0007(14) 0.0116(14) 0.0003(14)
C57 0.043(2) 0.038(3) 0.058(2) 0.0177(16) 0.0221(19) 0.0081(15)
C58 0.076(3) 0.039(3) 0.097(3) 0.014(2) 0.053(3) 0.013(2)
C59 0.061(3) 0.063(3) 0.060(3) 0.028(2) 0.024(2) 0.021(2)
C60 0.047(2) 0.061(3) 0.066(3) 0.027(2) 0.012(2) 0.011(2)
C61 0.0405(19) 0.043(2) 0.0413(18) -0.0091(15) 0.0113(15) -0.0124(16)
C62 0.0402(19) 0.044(2) 0.0371(17) 0.0048(15) 0.0086(15) 0.0043(15)
C54A 0.046(3) 0.058(3) 0.060(3) -0.008(2) 0.025(2) -0.011(2)
C55A 0.048(3) 0.060(4) 0.040(2) -0.013(2) 0.017(2) -0.002(2)
C56A 0.063(3) 0.060(4) 0.052(3) 0.011(2) 0.031(3) 0.023(3)
C54B 0.036(10) 0.060(18) 0.059(14) -0.022(13) 0.016(8) -0.006(10)
C55B 0.026(11) 0.037(7) 0.066(16) -0.010(9) 0.022(12) 0.001(8)
C56B 0.08(2) 0.07(2) 0.041(9) 0.009(11) 0.031(10) 0.042(17)
O3 0.0578(16) 0.059(2) 0.0412(13) -0.0013(12) 0.0245(12) -0.0111(13)
O4 0.0463(15) 0.0541(19) 0.0469(14) 0.0078(12) 0.0124(12) -0.0050(12)
O5 0.0410(13) 0.0434(16) 0.0366(12) 0.0004(10) 0.0150(10) -0.0015(10)
N1 0.0419(16) 0.0352(18) 0.0312(13) -0.0014(11) 0.0105(12) -0.0034(12)
N2 0.0475(17) 0.0327(18) 0.0322(14) -0.0002(11) 0.0106(12) 0.0012(12)
C1 0.0445(19) 0.035(2) 0.0351(16) -0.0060(13) 0.0154(14) -0.0077(14)
C2 0.044(2) 0.034(2) 0.0350(17) -0.0035(13) 0.0116(15) -0.0027(14)
C3 0.047(2) 0.033(2) 0.0335(17) -0.0013(13) 0.0142(15) -0.0043(14)
C4 0.0459(19) 0.030(2) 0.0354(16) -0.0035(13) 0.0166(14) -0.0067(14)
C5 0.0419(19) 0.035(2) 0.0334(16) -0.0037(13) 0.0116(14) -0.0060(14)
C6 0.0452(19) 0.033(2) 0.0302(15) -0.0025(13) 0.0126(14) -0.0047(14)
C7 0.0429(19) 0.035(2) 0.0304(15) -0.0036(13) 0.0093(14) -0.0028(15)
C8 0.051(2) 0.038(2) 0.040(2) 0.0000(14) 0.0191(18) -0.0021(15)
C9 0.052(2) 0.042(2) 0.0445(19) 0.0038(16) 0.0216(17) 0.0010(17)
C10 0.047(2) 0.045(3) 0.0427(18) 0.0034(15) 0.0204(16) -0.0012(16)
C11 0.0434(19) 0.037(2) 0.0324(16) -0.0008(13) 0.0120(14) -0.0008(15)
C12 0.050(2) 0.041(2) 0.0301(16) -0.0004(14) 0.0132(15) 0.0011(16)
C13 0.048(2) 0.046(3) 0.0371(18) 0.0001(15) 0.0109(15) -0.0010(16)
C14 0.046(2) 0.051(3) 0.0402(19) 0.0002(16) 0.0073(16) 0.0062(18)
C15 0.055(2) 0.039(2) 0.0416(19) -0.0009(15) 0.0084(16) 0.0094(17)
C16 0.054(2) 0.038(2) 0.0287(17) -0.0017(12) 0.0096(16) 0.0038(15)
C17 0.052(2) 0.033(2) 0.0307(16) -0.0034(13) 0.0118(15) 0.0013(15)
C18 0.054(2) 0.031(2) 0.0394(17) -0.0017(14) 0.0142(16) 0.0097(16)
C19 0.059(2) 0.036(2) 0.047(2) 0.0041(16) 0.0214(18) 0.0068(18)
C20 0.058(2) 0.047(3) 0.049(2) 0.0076(17) 0.0253(18) 0.0077(18)
C21 0.053(2) 0.045(2) 0.0405(18) 0.0029(16) 0.0155(16) 0.0101(17)
C22 0.057(2) 0.033(2) 0.0323(17) 0.0004(14) 0.0080(15) 0.0040(17)
C25 0.065(3) 0.075(3) 0.047(2) -0.001(2) 0.014(2) 0.008(2)
C26 0.053(3) 0.058(3) 0.052(2) -0.0050(19) 0.019(2) -0.0076(19)
C27 0.050(2) 0.074(3) 0.041(2) 0.0068(19) 0.0191(17) -0.013(2)
C28 0.045(2) 0.071(3) 0.042(2) 0.0104(19) 0.0092(17) -0.012(2)
C29 0.048(2) 0.055(3) 0.052(2) 0.0046(18) 0.0199(18) 0.0011(18)
C30 0.046(2) 0.046(2) 0.0440(19) 0.0042(16) 0.0146(16) 0.0045(17)
O1A 0.050(4) 0.048(5) 0.049(6) 0.009(3) 0.026(4) 0.005(3)
O2A 0.088(7) 0.056(5) 0.125(10) 0.030(5) 0.063(7) 0.018(5)
C23A 0.038(4) 0.041(7) 0.036(4) 0.004(4) 0.006(3) -0.001(4)
C24A 0.047(6) 0.094(9) 0.048(5) -0.021(5) 0.006(4) -0.002(5)
O1B 0.053(4) 0.056(6) 0.048(6) 0.011(4) 0.026(4) 0.010(3)
O2B 0.100(6) 0.069(5) 0.048(4) 0.021(3) 0.033(4) 0.055(4)
C23B 0.053(5) 0.040(7) 0.052(6) 0.002(5) 0.016(4) 0.011(4)
C24B 0.037(5) 0.048(6) 0.064(6) 0.010(4) 0.012(5) 0.004(4)

loop_
_atom_type_symbol
_atom_type_description
_atom_type_scat_dispersion_real
_atom_type_scat_dispersion_imag
_atom_type_scat_source
C C 0.0181 0.0091 'International Tables Vol C Tables 4.2.6.8 and 6.1.1.4'
H H 0.0000 0.0000 'International Tables Vol C Tables 4.2.6.8 and 6.1.1.4'
Cl Cl 0.3639 0.7018 'International Tables Vol C Tables 4.2.6.8 and 6.1.1.4'
N N 0.0311 0.0180 'International Tables Vol C Tables 4.2.6.8 and 6.1.1.4'
O O 0.0492 0.0322 'International Tables Vol C Tables 4.2.6.8 and 6.1.1.4'
Pt Pt -4.5932 6.9264 'International Tables Vol C Tables 4.2.6.8 and 6.1.1.4'
S S 0.3331 0.5567 'International Tables Vol C Tables 4.2.6.8 and 6.1.1.4'

loop_
_geom_angle_atom_site_label_1
_geom_angle_atom_site_label_2
_geom_angle_atom_site_label_3
_geom_angle
Cl1 Pt1 Cl2 175.79(3)
S1 Pt1 Cl1 92.91(3)
S1 Pt1 Cl2 88.86(3)
N5 Pt1 Cl1 85.76(8)
N5 Pt1 Cl2 92.26(8)
N5 Pt1 S1 176.58(8)
O6 S1 Pt1 114.90(12)
O6 S1 C61 108.19(17)
O6 S1 C62 108.51(17)
C61 S1 Pt1 112.97(13)
C61 S1 C62 100.71(18)
C62 S1 Pt1 110.55(13)
N4 N3 C31 120.2(3)
N4 N3 C45 111.9(3)
C45 N3 C31 127.8(3)
N5 N4 N3 104.8(3)
N4 N5 Pt1 113.4(2)
N4 N5 C46 111.5(3)
C46 N5 Pt1 133.8(2)
C32 C31 N3 119.3(3)
C32 C31 C36 122.7(3)
C36 C31 N3 117.9(3)
C31 C32 H32 120.3
C31 C32 C33 119.3(3)
C33 C32 H32 120.3
C32 C33 C34 117.8(3)
C32 C33 C37 119.2(3)
C34 C33 C37 123.0(3)
C33 C34 H34 118.5
C35 C34 C33 123.1(3)
C35 C34 H34 118.5
C34 C35 C36 117.9(3)
C34 C35 C41 123.5(3)
C36 C35 C41 118.7(3)
C31 C36 C35 119.2(3)
C31 C36 H36 120.4
C35 C36 H36 120.4
C33 C37 C38 110.4(3)
C33 C37 C39 109.0(3)
C38 C37 C39 109.1(3)
C40 C37 C33 112.2(3)
C40 C37 C38 108.0(3)
C40 C37 C39 108.1(3)
C37 C38 H38A 109.5
C37 C38 H38B 109.5
C37 C38 H38C 109.5
H38A C38 H38B 109.5
H38A C38 H38C 109.5
H38B C38 H38C 109.5
C37 C39 H39A 109.5
C37 C39 H39B 109.5
C37 C39 H39C 109.5
H39A C39 H39B 109.5
H39A C39 H39C 109.5
H39B C39 H39C 109.5
C37 C40 H40A 109.5
C37 C40 H40B 109.5
C37 C40 H40C 109.5
H40A C40 H40B 109.5
H40A C40 H40C 109.5
H40B C40 H40C 109.5
C35 C41 C42 109.7(3)
C35 C41 C44 112.2(3)
C42 C41 C44 108.4(3)
C43 C41 C35 109.3(3)
C43 C41 C42 109.1(3)
C43 C41 C44 108.2(3)
C41 C42 H42A 109.5
C41 C42 H42B 109.5
C41 C42 H42C 109.5
H42A C42 H42B 109.5
H42A C42 H42C 109.5
H42B C42 H42C 109.5
C41 C43 H43A 109.5
C41 C43 H43B 109.5
C41 C43 H43C 109.5
H43A C43 H43B 109.5
H43A C43 H43C 109.5
H43B C43 H43C 109.5
C41 C44 H44A 109.5
C41 C44 H44B 109.5
C41 C44 H44C 109.5
H44A C44 H44B 109.5
H44A C44 H44C 109.5
H44B C44 H44C 109.5
N3 C45 H45 127.0
N3 C45 C46 106.1(3)
C46 C45 H45 127.0
N5 C46 C47 125.7(3)
C45 C46 N5 105.7(3)
C45 C46 C47 128.5(3)
C48 C47 C46 119.8(3)
C52 C47 C46 120.2(3)
C52 C47 C48 119.9(3)
C47 C48 H48 119.5
C47 C48 C49 121.0(3)
C49 C48 H48 119.5
C48 C49 C50 117.7(3)
C48 C49 C53 122.9(3)
C50 C49 C53 119.4(3)
C49 C50 H50 118.7
C51 C50 C49 122.6(3)
C51 C50 H50 118.7
C50 C51 C52 118.1(3)
C50 C51 C57 123.4(3)
C52 C51 C57 118.5(3)
C47 C52 C51 120.5(3)
C47 C52 H52 119.7
C51 C52 H52 119.7
C49 C53 C55A 108.7(3)
C49 C53 C54B 108.9(10)
C49 C53 C55B 110.8(9)
C49 C53 C56B 117.1(10)
C54A C53 C49 109.7(3)
C54A C53 C55A 108.9(3)
C54A C53 C56A 109.3(4)
C56A C53 C49 111.8(3)
C56A C53 C55A 108.4(4)
C54B C53 C55B 106.6(12)
C54B C53 C56B 105.4(13)
C56B C53 C55B 107.4(12)
C51 C57 C58 108.7(4)
C51 C57 C59 112.6(3)
C58 C57 C59 108.7(3)
C60 C57 C51 109.8(3)
C60 C57 C58 109.6(4)
C60 C57 C59 107.4(4)
C57 C58 H58A 109.5
C57 C58 H58B 109.5
C57 C58 H58C 109.5
H58A C58 H58B 109.5
H58A C58 H58C 109.5
H58B C58 H58C 109.5
C57 C59 H59A 109.5
C57 C59 H59B 109.5
C57 C59 H59C 109.5
H59A C59 H59B 109.5
H59A C59 H59C 109.5
H59B C59 H59C 109.5
C57 C60 H60A 109.5
C57 C60 H60B 109.5
C57 C60 H60C 109.5
H60A C60 H60B 109.5
H60A C60 H60C 109.5
H60B C60 H60C 109.5
S1 C61 H61A 109.5
S1 C61 H61B 109.5
S1 C61 H61C 109.5
H61A C61 H61B 109.5
H61A C61 H61C 109.5
H61B C61 H61C 109.5
S1 C62 H62A 109.5
S1 C62 H62B 109.5
S1 C62 H62C 109.5
H62A C62 H62B 109.5
H62A C62 H62C 109.5
H62B C62 H62C 109.5
C53 C54A H54A 109.5
C53 C54A H54B 109.5
C53 C54A H54C 109.5
H54A C54A H54B 109.5
H54A C54A H54C 109.5
H54B C54A H54C 109.5
C53 C55A H55A 109.5
C53 C55A H55B 109.5
C53 C55A H55C 109.5
H55A C55A H55B 109.5
H55A C55A H55C 109.5
H55B C55A H55C 109.5
C53 C56A H56A 109.5
C53 C56A H56B 109.5
C53 C56A H56C 109.5
H56A C56A H56B 109.5
H56A C56A H56C 109.5
H56B C56A H56C 109.5
C53 C54B H54D 109.5
C53 C54B H54E 109.5
C53 C54B H54F 109.5
H54D C54B H54E 109.5
H54D C54B H54F 109.5
H54E C54B H54F 109.5
C53 C55B H55D 109.5
C53 C55B H55E 109.5
C53 C55B H55F 109.5
H55D C55B H55E 109.5
H55D C55B H55F 109.5
H55E C55B H55F 109.5
C53 C56B H56D 109.5
C53 C56B H56E 109.5
C53 C56B H56F 109.5
H56D C56B H56E 109.5
H56D C56B H56F 109.5
H56E C56B H56F 109.5
C26 O3 C27 113.2(3)
C28 O4 C29 112.4(3)
C1 O5 C30 119.1(3)
C11 N1 C7 119.1(3)
C16 N2 C12 119.1(3)
O5 C1 C2 125.1(3)
O5 C1 C6 115.0(3)
C6 C1 C2 119.8(3)
C1 C2 H2 120.4
C3 C2 C1 119.3(3)
C3 C2 H2 120.4
C2 C3 H3 119.3
C4 C3 C2 121.4(3)
C4 C3 H3 119.3
C3 C4 C5 118.4(3)
C3 C4 C7 121.9(3)
C5 C4 C7 119.2(3)
C4 C5 H5 119.7
C6 C5 C4 120.6(3)
C6 C5 H5 119.7
C1 C6 H6 119.8
C5 C6 C1 120.4(3)
C5 C6 H6 119.8
N1 C7 C4 115.0(3)
N1 C7 C8 121.5(3)
C8 C7 C4 123.4(3)
C7 C8 H8 120.3
C9 C8 C7 119.4(4)
C9 C8 H8 120.3
C8 C9 H9 120.4
C8 C9 C10 119.1(4)
C10 C9 H9 120.4
C9 C10 H10 121.0
C9 C10 C11 118.0(4)
C11 C10 H10 121.0
N1 C11 C10 122.8(3)
N1 C11 C12 115.3(3)
C10 C11 C12 121.8(3)
N2 C12 C11 115.0(3)
N2 C12 C13 122.1(4)
C13 C12 C11 122.9(3)
C12 C13 H13 120.7
C14 C13 C12 118.6(4)
C14 C13 H13 120.7
C13 C14 H14 120.2
C13 C14 C15 119.5(4)
C15 C14 H14 120.2
C14 C15 H15 120.5
C14 C15 C16 118.9(4)
C16 C15 H15 120.5
N2 C16 C15 121.7(4)
N2 C16 C17 115.9(3)
C15 C16 C17 122.3(3)
C18 C17 C16 122.2(3)
C22 C17 C16 120.0(3)
C22 C17 C18 117.6(4)
C17 C18 H18 119.5
C19 C18 C17 120.9(4)
C19 C18 H18 119.5
C18 C19 H19 119.8
C18 C19 C20 120.3(4)
C20 C19 H19 119.8
C19 C20 O1A 115.5(5)
C21 C20 C19 120.1(4)
C21 C20 O1A 123.2(5)
O1B C20 C19 115.8(6)
O1B C20 C21 122.7(6)
C20 C21 H21 120.5
C20 C21 C22 119.1(4)
C22 C21 H21 120.5
C17 C22 H22 119.1
C21 C22 C17 121.9(4)
C21 C22 H22 119.1
H25A C25 H25B 107.6
H25C C25 H25D 109.3
C26 C25 H25A 108.8
C26 C25 H25B 108.8
C26 C25 H25C 111.5
C26 C25 H25D 111.5
O2A C25 H25A 108.8
O2A C25 H25B 108.8
O2A C25 C26 114.0(6)
O2B C25 H25C 111.5
O2B C25 H25D 111.5
O2B C25 C26 101.5(5)
O3 C26 C25 112.6(4)
O3 C26 H26A 109.1
O3 C26 H26B 109.1
C25 C26 H26A 109.1
C25 C26 H26B 109.1
H26A C26 H26B 107.8
O3 C27 H27A 109.4
O3 C27 H27B 109.4
O3 C27 C28 111.3(3)
H27A C27 H27B 108.0
C28 C27 H27A 109.4
C28 C27 H27B 109.4
O4 C28 C27 111.1(4)
O4 C28 H28A 109.4
O4 C28 H28B 109.4
C27 C28 H28A 109.4
C27 C28 H28B 109.4
H28A C28 H28B 108.0
O4 C29 H29A 109.2
O4 C29 H29B 109.2
O4 C29 C30 112.0(3)
H29A C29 H29B 107.9
C30 C29 H29A 109.2
C30 C29 H29B 109.2
O5 C30 C29 106.4(3)
O5 C30 H30A 110.5
O5 C30 H30B 110.5
C29 C30 H30A 110.5
C29 C30 H30B 110.5
H30A C30 H30B 108.6
C23A O1A C20 118.6(7)
C25 O2A C24A 107.7(8)
O1A C23A H23A 109.4
O1A C23A H23B 109.4
O1A C23A C24A 111.0(7)
H23A C23A H23B 108.0
C24A C23A H23A 109.4
C24A C23A H23B 109.4
O2A C24A C23A 110.6(8)
O2A C24A H24A 109.5
O2A C24A H24B 109.5
C23A C24A H24A 109.5
C23A C24A H24B 109.5
H24A C24A H24B 108.1
C20 O1B C23B 114.3(9)
C25 O2B C24B 118.5(9)
O1B C23B H23C 110.5
O1B C23B H23D 110.5
O1B C23B C24B 106.4(8)
H23C C23B H23D 108.6
C24B C23B H23C 110.5
C24B C23B H23D 110.5
O2B C24B C23B 104.7(8)
O2B C24B H24C 110.8
O2B C24B H24D 110.8
C23B C24B H24C 110.8
C23B C24B H24D 110.8
H24C C24B H24D 108.9

loop_
_geom_bond_atom_site_label_1
_geom_bond_atom_site_label_2
_geom_bond_distance
Pt1 Cl1 2.3031(9)
Pt1 Cl2 2.3160(9)
Pt1 S1 2.2211(9)
Pt1 N5 2.063(3)
S1 O6 1.465(3)
S1 C61 1.767(4)
S1 C62 1.771(4)
N3 N4 1.337(4)
N3 C31 1.447(4)
N3 C45 1.352(4)
N4 N5 1.327(4)
N5 C46 1.371(5)
C31 C32 1.376(5)
C31 C36 1.387(5)
C32 H32 0.9500
C32 C33 1.394(4)
C33 C34 1.402(5)
C33 C37 1.535(5)
C34 H34 0.9500
C34 C35 1.391(5)
C35 C36 1.394(4)
C35 C41 1.537(5)
C36 H36 0.9500
C37 C38 1.538(5)
C37 C39 1.540(5)
C37 C40 1.532(4)
C38 H38A 0.9800
C38 H38B 0.9800
C38 H38C 0.9800
C39 H39A 0.9800
C39 H39B 0.9800
C39 H39C 0.9800
C40 H40A 0.9800
C40 H40B 0.9800
C40 H40C 0.9800
C41 C42 1.537(5)
C41 C43 1.535(5)
C41 C44 1.541(5)
C42 H42A 0.9800
C42 H42B 0.9800
C42 H42C 0.9800
C43 H43A 0.9800
C43 H43B 0.9800
C43 H43C 0.9800
C44 H44A 0.9800
C44 H44B 0.9800
C44 H44C 0.9800
C45 H45 0.9500
C45 C46 1.364(5)
C46 C47 1.477(4)
C47 C48 1.395(5)
C47 C52 1.393(4)
C48 H48 0.9500
C48 C49 1.397(5)
C49 C50 1.402(5)
C49 C53 1.530(5)
C50 H50 0.9500
C50 C51 1.394(5)
C51 C52 1.406(5)
C51 C57 1.532(5)
C52 H52 0.9500
C53 C54A 1.525(5)
C53 C55A 1.542(5)
C53 C56A 1.529(5)
C53 C54B 1.546(13)
C53 C55B 1.550(13)
C53 C56B 1.548(13)
C57 C58 1.540(6)
C57 C59 1.543(6)
C57 C60 1.525(6)
C58 H58A 0.9800
C58 H58B 0.9800
C58 H58C 0.9800
C59 H59A 0.9800
C59 H59B 0.9800
C59 H59C 0.9800
C60 H60A 0.9800
C60 H60B 0.9800
C60 H60C 0.9800
C61 H61A 0.9800
C61 H61B 0.9800
C61 H61C 0.9800
C62 H62A 0.9800
C62 H62B 0.9800
C62 H62C 0.9800
C54A H54A 0.9800
C54A H54B 0.9800
C54A H54C 0.9800
C55A H55A 0.9800
C55A H55B 0.9800
C55A H55C 0.9800
C56A H56A 0.9800
C56A H56B 0.9800
C56A H56C 0.9800
C54B H54D 0.9800
C54B H54E 0.9800
C54B H54F 0.9800
C55B H55D 0.9800
C55B H55E 0.9800
C55B H55F 0.9800
C56B H56D 0.9800
C56B H56E 0.9800
C56B H56F 0.9800
O3 C26 1.414(5)
O3 C27 1.433(5)
O4 C28 1.422(4)
O4 C29 1.428(5)
O5 C1 1.368(4)
O5 C30 1.430(4)
N1 C7 1.346(5)
N1 C11 1.334(5)
N2 C12 1.346(5)
N2 C16 1.345(4)
C1 C2 1.394(5)
C1 C6 1.393(5)
C2 H2 0.9500
C2 C3 1.392(5)
C3 H3 0.9500
C3 C4 1.389(5)
C4 C5 1.406(4)
C4 C7 1.485(5)
C5 H5 0.9500
C5 C6 1.376(5)
C6 H6 0.9500
C7 C8 1.393(5)
C8 H8 0.9500
C8 C9 1.383(6)
C9 H9 0.9500
C9 C10 1.395(5)
C10 H10 0.9500
C10 C11 1.396(5)
C11 C12 1.494(6)
C12 C13 1.400(5)
C13 H13 0.9500
C13 C14 1.381(6)
C14 H14 0.9500
C14 C15 1.389(6)
C15 H15 0.9500
C15 C16 1.398(5)
C16 C17 1.490(5)
C17 C18 1.399(5)
C17 C22 1.398(5)
C18 H18 0.9500
C18 C19 1.381(5)
C19 H19 0.9500
C19 C20 1.388(5)
C20 C21 1.387(5)
C20 O1A 1.449(9)
C20 O1B 1.355(9)
C21 H21 0.9500
C21 C22 1.388(5)
C22 H22 0.9500
C25 H25A 0.9900
C25 H25B 0.9900
C25 H25C 0.9900
C25 H25D 0.9900
C25 C26 1.509(6)
C25 O2A 1.432(10)
C25 O2B 1.436(10)
C26 H26A 0.9900
C26 H26B 0.9900
C27 H27A 0.9900
C27 H27B 0.9900
C27 C28 1.471(7)
C28 H28A 0.9900
C28 H28B 0.9900
C29 H29A 0.9900
C29 H29B 0.9900
C29 C30 1.524(5)
C30 H30A 0.9900
C30 H30B 0.9900
O1A C23A 1.443(9)
O2A C24A 1.462(10)
C23A H23A 0.9900
C23A H23B 0.9900
C23A C24A 1.472(10)
C24A H24A 0.9900
C24A H24B 0.9900
O1B C23B 1.436(10)
O2B C24B 1.449(9)
C23B H23C 0.9900
C23B H23D 0.9900
C23B C24B 1.474(12)
C24B H24C 0.9900
C24B H24D 0.9900

loop_
_geom_torsion_atom_site_label_1
_geom_torsion_atom_site_label_2
_geom_torsion_atom_site_label_3
_geom_torsion_atom_site_label_4
_geom_torsion
Pt1 N5 C46 C45 165.8(2)
Pt1 N5 C46 C47 -14.8(5)
N3 N4 N5 Pt1 -169.1(2)
N3 N4 N5 C46 -0.3(4)
N3 C31 C32 C33 175.2(3)
N3 C31 C36 C35 -173.6(3)
N3 C45 C46 N5 0.1(4)
N3 C45 C46 C47 -179.2(3)
N4 N3 C31 C32 18.9(5)
N4 N3 C31 C36 -165.1(3)
N4 N3 C45 C46 -0.3(4)
N4 N5 C46 C45 0.1(4)
N4 N5 C46 C47 179.4(3)
N5 C46 C47 C48 147.4(3)
N5 C46 C47 C52 -33.7(5)
C31 N3 N4 N5 -176.4(3)
C31 N3 C45 C46 176.2(3)
C31 C32 C33 C34 -0.8(5)
C31 C32 C33 C37 -178.6(3)
C32 C31 C36 C35 2.3(5)
C32 C33 C34 C35 0.7(5)
C32 C33 C37 C38 -53.8(4)
C32 C33 C37 C39 66.1(4)
C32 C33 C37 C40 -174.2(3)
C33 C34 C35 C36 0.9(5)
C33 C34 C35 C41 -179.3(3)
C34 C33 C37 C38 128.6(4)
C34 C33 C37 C39 -111.6(4)
C34 C33 C37 C40 8.1(5)
C34 C35 C36 C31 -2.3(5)
C34 C35 C41 C42 123.4(3)
C34 C35 C41 C43 -117.1(4)
C34 C35 C41 C44 2.9(5)
C36 C31 C32 C33 -0.7(5)
C36 C35 C41 C42 -56.7(4)
C36 C35 C41 C43 62.8(4)
C36 C35 C41 C44 -177.3(3)
C37 C33 C34 C35 178.4(3)
C41 C35 C36 C31 177.9(3)
C45 N3 N4 N5 0.4(4)
C45 N3 C31 C32 -157.3(3)
C45 N3 C31 C36 18.7(5)
C45 C46 C47 C48 -33.4(5)
C45 C46 C47 C52 145.5(4)
C46 C47 C48 C49 -177.6(3)
C46 C47 C52 C51 179.7(3)
C47 C48 C49 C50 -3.1(5)
C47 C48 C49 C53 174.3(3)
C48 C47 C52 C51 -1.4(5)
C48 C49 C50 C51 0.5(5)
C48 C49 C53 C54A 119.9(4)
C48 C49 C53 C55A -121.1(4)
C48 C49 C53 C56A -1.5(5)
C48 C49 C53 C54B 72.3(12)
C48 C49 C53 C55B -44.6(11)
C48 C49 C53 C56B -168.3(14)
C49 C50 C51 C52 1.5(5)
C49 C50 C51 C57 -177.5(3)
C50 C49 C53 C54A -62.8(4)
C50 C49 C53 C55A 56.2(4)
C50 C49 C53 C56A 175.8(4)
C50 C49 C53 C54B -110.4(12)
C50 C49 C53 C55B 132.7(11)
C50 C49 C53 C56B 9.0(15)
C50 C51 C52 C47 -1.1(5)
C50 C51 C57 C58 112.3(4)
C50 C51 C57 C59 -8.2(6)
C50 C51 C57 C60 -127.8(4)
C52 C47 C48 C49 3.6(5)
C52 C51 C57 C58 -66.8(4)
C52 C51 C57 C59 172.7(4)
C52 C51 C57 C60 53.2(5)
C53 C49 C50 C51 -176.9(3)
C57 C51 C52 C47 178.0(3)
O3 C27 C28 O4 -67.4(4)
O4 C29 C30 O5 72.8(4)
O5 C1 C2 C3 176.2(3)
O5 C1 C6 C5 -174.8(3)
N1 C7 C8 C9 2.6(5)
N1 C11 C12 N2 -39.6(4)
N1 C11 C12 C13 140.7(3)
N2 C12 C13 C14 0.1(5)
N2 C16 C17 C18 150.9(3)
N2 C16 C17 C22 -23.7(5)
C1 O5 C30 C29 -161.5(3)
C1 C2 C3 C4 -1.1(5)
C2 C1 C6 C5 4.4(5)
C2 C3 C4 C5 3.5(5)
C2 C3 C4 C7 -168.5(3)
C3 C4 C5 C6 -2.0(5)
C3 C4 C7 N1 129.9(3)
C3 C4 C7 C8 -47.0(5)
C4 C5 C6 C1 -1.9(5)
C4 C7 C8 C9 179.3(3)
C5 C4 C7 N1 -42.0(4)
C5 C4 C7 C8 141.0(4)
C6 C1 C2 C3 -2.8(5)
C7 N1 C11 C10 -2.8(5)
C7 N1 C11 C12 173.1(3)
C7 C4 C5 C6 170.3(3)
C7 C8 C9 C10 -2.4(6)
C8 C9 C10 C11 -0.2(5)
C9 C10 C11 N1 2.9(5)
C9 C10 C11 C12 -172.7(3)
C10 C11 C12 N2 136.4(3)
C10 C11 C12 C13 -43.4(5)
C11 N1 C7 C4 -177.0(3)
C11 N1 C7 C8 0.0(5)
C11 C12 C13 C14 179.9(3)
C12 N2 C16 C15 -0.1(5)
C12 N2 C16 C17 -178.9(3)
C12 C13 C14 C15 -0.7(5)
C13 C14 C15 C16 0.9(5)
C14 C15 C16 N2 -0.4(5)
C14 C15 C16 C17 178.3(3)
C15 C16 C17 C18 -27.9(5)
C15 C16 C17 C22 157.5(3)
C16 N2 C12 C11 -179.5(3)
C16 N2 C12 C13 0.3(5)
C16 C17 C18 C19 -171.8(3)
C16 C17 C22 C21 172.7(3)
C17 C18 C19 C20 -1.2(5)
C18 C17 C22 C21 -2.2(5)
C18 C19 C20 C21 -1.5(6)
C18 C19 C20 O1A -169.1(6)
C18 C19 C20 O1B 165.2(6)
C19 C20 C21 C22 2.3(6)
C19 C20 O1A C23A -152.1(7)
C19 C20 O1B C23B -159.4(7)
C20 C21 C22 C17 -0.4(5)
C20 O1A C23A C24A 73.4(16)
C20 O1B C23B C24B 163.6(13)
C21 C20 O1A C23A 40.7(11)
C21 C20 O1B C23B 7.0(11)
C22 C17 C18 C19 3.0(5)
C25 O2A C24A C23A 117.2(10)
C25 O2B C24B C23B 72.4(12)
C26 O3 C27 C28 -174.5(3)
C26 C25 O2A C24A -174.3(7)
C26 C25 O2B C24B 166.0(8)
C27 O3 C26 C25 -75.3(5)
C28 O4 C29 C30 88.0(4)
C29 O4 C28 C27 -161.6(3)
C30 O5 C1 C2 -3.4(5)
C30 O5 C1 C6 175.6(3)
O1A C20 C21 C22 168.9(6)
O1A C23A C24A O2A 169.5(9)
O2A C25 C26 O3 -171.5(7)
O1B C20 C21 C22 -163.5(7)
O1B C23B C24B O2B -171.3(8)
O2B C25 C26 O3 170.6(5)

loop_
_smtbx_masks_void_nr
_smtbx_masks_void_average_x
_smtbx_masks_void_average_y
_smtbx_masks_void_average_z
_smtbx_masks_void_volume
_smtbx_masks_void_count_electrons
1 0.097 0.667 0.865 7.3 0.0
2 0.097 0.833 0.365 7.3 0.0
3 0.250 0.137 0.500 153.2 21.2
4 0.250 0.363 1.000 153.2 21.1
5 0.403 0.667 0.135 7.3 0.0
6 0.403 0.833 0.635 7.3 0.0
7 0.597 0.167 0.365 7.3 0.0
8 0.597 0.333 0.865 7.3 0.0
9 0.750 0.637 1.000 153.2 21.2
10 0.750 0.863 0.500 153.2 21.1
11 0.903 0.167 0.635 7.3 0.0
12 0.903 0.333 0.135 7.3 0.0
